data_7114302
loop_
_publ_author_name
'Kajiwara, Takashi'
'Kamiyama, Asako'
'Ito, Tasuku'

_publ_section_title
;
 Complexed bridging ligand, {Cu(bptap)2}, as a ferromagnetic coupler
;
_journal_issue 12
_journal_name_full 'Chemical Communications'
_journal_page_first 1256
_journal_paper_doi 10.1039/b202967g
_journal_year 2002
_chemical_formula_sum 'C30 H38 Cl2 Cu3 N10 O16'
_chemical_formula_weight 1056.22
_chemical_name_systematic
; 
? 
;
_space_group_IT_number 15
_symmetry_cell_setting monoclinic
_symmetry_space_group_name_Hall '-C 2yc'
_symmetry_space_group_name_H-M 'C 1 2/c 1'
_atom_sites_solution_hydrogens geom
_atom_sites_solution_primary direct
_atom_sites_solution_secondary difmap
_audit_creation_method SHELXL-97
_cell_angle_alpha 90.00
_cell_angle_beta 93.773(2)
_cell_angle_gamma 90.00
_cell_formula_units_Z 4
_cell_length_a 15.4718(8)
_cell_length_b 13.2535(6)
_cell_length_c 19.2782(10)
_cell_measurement_temperature 223(2)
_cell_volume 3944.5(3)
_computing_structure_refinement 'SHELXL-97 (Sheldrick, 1997)'
_computing_structure_solution 'SHELXS-97 (Sheldrick, 1990)'
_diffrn_ambient_temperature 223(2)
_diffrn_measured_fraction_theta_full 0.995
_diffrn_measured_fraction_theta_max 0.995
_diffrn_radiation_monochromator graphite
_diffrn_radiation_source 'fine-focus sealed tube'
_diffrn_radiation_type MoK\a
_diffrn_radiation_wavelength 0.71073
_diffrn_reflns_av_R_equivalents 0.0465
_diffrn_reflns_av_sigmaI/netI 0.0604
_diffrn_reflns_limit_h_max 19
_diffrn_reflns_limit_h_min -19
_diffrn_reflns_limit_k_max 17
_diffrn_reflns_limit_k_min -16
_diffrn_reflns_limit_l_max 25
_diffrn_reflns_limit_l_min -15
_diffrn_reflns_number 14492
_diffrn_reflns_theta_full 27.55
_diffrn_reflns_theta_max 27.55
_diffrn_reflns_theta_min 2.03
_exptl_absorpt_coefficient_mu 1.823
_exptl_crystal_density_diffrn 1.779
_exptl_crystal_density_method 'not measured'
_exptl_crystal_F_000 2148
_refine_diff_density_max 0.605
_refine_diff_density_min -0.461
_refine_diff_density_rms 0.080
_refine_ls_extinction_method none
_refine_ls_goodness_of_fit_ref 0.948
_refine_ls_hydrogen_treatment mixed
_refine_ls_matrix_type full
_refine_ls_number_parameters 338
_refine_ls_number_reflns 4539
_refine_ls_number_restraints 0
_refine_ls_restrained_S_all 0.948
_refine_ls_R_factor_all 0.0859
_refine_ls_R_factor_gt 0.0441
_refine_ls_shift/su_max 0.001
_refine_ls_shift/su_mean 0.000
_refine_ls_structure_factor_coef Fsqd
_refine_ls_weighting_details 'calc w=1/[\s^2^(Fo^2^)+(0.0638P)^2^+0.0000P] where P=(Fo^2^+2Fc^2^)/3'
_refine_ls_weighting_scheme calc
_refine_ls_wR_factor_gt 0.1033
_refine_ls_wR_factor_ref 0.1186
_reflns_number_gt 2807
_reflns_number_total 4539
_reflns_threshold_expression >2sigma(I)
_cod_data_source_file b202967g.txt
_cod_data_source_block complex1
_cod_depositor_comments
;
The following automatic conversions were performed:

'_symmetry_cell_setting' value 'Monoclinic' changed to 'monoclinic'
according to
/usr/data/users/saulius/automatic-downloads/retrospective/RSC/lib/dictionaries/cif_core.dic
dictionary named 'cif_core.dic' version 2.4.2 from 2011-04-26.

Automatic conversion script
Id: cif_fix_values 2281 2013-09-26 08:29:07Z andrius 
;
_cod_original_sg_symbol_H-M C2/c
_cod_database_code 7114302

loop_
_symmetry_equiv_pos_as_xyz
'x, y, z'
'-x, y, -z+1/2'
'x+1/2, y+1/2, z'
'-x+1/2, y+1/2, -z+1/2'
'-x, -y, -z'
'x, -y, z-1/2'
'-x+1/2, -y+1/2, -z'
'x+1/2, -y+1/2, z-1/2'

loop_
_atom_site_label
_atom_site_type_symbol
_atom_site_fract_x
_atom_site_fract_y
_atom_site_fract_z
_atom_site_U_iso_or_equiv
_atom_site_adp_type
_atom_site_occupancy
_atom_site_symmetry_multiplicity
_atom_site_calc_flag
_atom_site_refinement_flags
Cu1 Cu 0.2500 0.7500 0.5000 0.04110(19) Uani 1 2 d S
Cu2 Cu 0.39255(3) 0.82042(3) 0.26694(2) 0.03521(15) Uani 1 1 d .
Cl Cl 0.04833(8) 0.75036(8) 0.39513(6) 0.0575(3) Uani 1 1 d .
O1 O 0.45614(16) 0.84239(18) 0.18483(13) 0.0392(6) Uani 1 1 d .
O2 O 0.32666(19) 0.8542(2) 0.13044(14) 0.0507(7) Uani 1 1 d .
O3 O -0.0248(3) 0.8040(3) 0.3727(2) 0.1139(15) Uani 1 1 d .
O4 O 0.0740(3) 0.7697(3) 0.46455(19) 0.1042(14) Uani 1 1 d .
O5 O 0.0382(3) 0.6449(2) 0.3843(2) 0.0858(12) Uani 1 1 d .
O6 O 0.1195(3) 0.7863(3) 0.3550(2) 0.1039(14) Uani 1 1 d .
N1 N 0.38458(18) 0.6707(2) 0.25879(14) 0.0339(7) Uani 1 1 d .
N2 N 0.33437(19) 0.7940(2) 0.35059(16) 0.0366(7) Uani 1 1 d .
N3 N 0.36613(19) 0.9623(2) 0.29175(15) 0.0357(7) Uani 1 1 d .
N4 N 0.2900(2) 0.6670(3) 0.42439(19) 0.0434(9) Uani 1 1 d .
N5 N 0.2805(2) 0.8697(3) 0.44839(19) 0.0419(9) Uani 1 1 d .
C1 C 0.4080(3) 0.6138(3) 0.2059(2) 0.0419(9) Uani 1 1 d .
C2 C 0.4002(3) 0.5104(3) 0.2052(2) 0.0499(10) Uani 1 1 d .
C3 C 0.3681(3) 0.4646(3) 0.2613(2) 0.0554(12) Uani 1 1 d .
C4 C 0.3422(3) 0.5218(3) 0.3164(2) 0.0511(11) Uani 1 1 d .
C5 C 0.3507(2) 0.6254(3) 0.31337(19) 0.0383(9) Uani 1 1 d .
C6 C 0.3221(2) 0.6963(3) 0.36832(19) 0.0387(9) Uani 1 1 d .
C7 C 0.3123(2) 0.8751(3) 0.38878(19) 0.0366(8) Uani 1 1 d .
C8 C 0.3284(2) 0.9718(3) 0.35204(19) 0.0359(8) Uani 1 1 d .
C9 C 0.3044(3) 1.0655(3) 0.3759(2) 0.0455(10) Uani 1 1 d .
C10 C 0.3185(3) 1.1491(4) 0.3360(3) 0.0554(13) Uani 1 1 d .
C11 C 0.3570(3) 1.1391(3) 0.2752(2) 0.0525(11) Uani 1 1 d .
C12 C 0.3799(3) 1.0460(3) 0.2542(2) 0.0443(10) Uani 1 1 d .
C13 C 0.4067(3) 0.8602(3) 0.1304(2) 0.0390(9) Uani 1 1 d .
C14 C 0.4498(4) 0.8907(5) 0.0664(3) 0.0575(13) Uani 1 1 d .
H1 H 0.425(2) 0.648(3) 0.1643(19) 0.038(10) Uiso 1 1 d .
H2 H 0.419(3) 0.473(3) 0.163(2) 0.058(12) Uiso 1 1 d .
H3 H 0.357(3) 0.397(3) 0.261(2) 0.060(13) Uiso 1 1 d .
H4 H 0.322(2) 0.491(3) 0.3598(19) 0.035(9) Uiso 1 1 d .
H5 H 0.289(3) 0.619(3) 0.429(3) 0.057(17) Uiso 1 1 d .
H6 H 0.278(3) 0.908(3) 0.466(3) 0.063(19) Uiso 1 1 d .
H7 H 0.285(2) 1.069(3) 0.4127(19) 0.031(10) Uiso 1 1 d .
H8 H 0.305(2) 1.191(2) 0.3476(17) 0.011(10) Uiso 1 1 d .
H9 H 0.369(2) 1.193(3) 0.248(2) 0.047(11) Uiso 1 1 d .
H10 H 0.404(2) 1.039(3) 0.2167(18) 0.027(9) Uiso 1 1 d .
H11 H 0.471(3) 0.951(4) 0.075(3) 0.078(18) Uiso 1 1 d .
H12 H 0.420(3) 0.878(4) 0.031(3) 0.067(16) Uiso 1 1 d .
H13 H 0.498(4) 0.851(4) 0.061(3) 0.09(2) Uiso 1 1 d .
C15 C 0.3331(8) 0.3658(11) 0.4921(5) 0.200(5) Uani 1 1 d .
O7 O 0.2748(2) 0.4405(2) 0.47033(16) 0.0585(8) Uani 1 1 d .
O8A O 0.4415(11) 0.3815(8) 0.5348(7) 0.183(7) Uani 0.50 1 d P
O8B O 0.4894(17) 0.4741(11) 0.5248(8) 0.235(8) Uani 0.50 1 d P

loop_
_atom_site_aniso_label
_atom_site_aniso_U_11
_atom_site_aniso_U_22
_atom_site_aniso_U_33
_atom_site_aniso_U_23
_atom_site_aniso_U_13
_atom_site_aniso_U_12
Cu1 0.0478(4) 0.0404(4) 0.0370(4) -0.0015(3) 0.0166(3) -0.0047(3)
Cu2 0.0390(3) 0.0325(2) 0.0356(3) -0.0007(2) 0.01354(18) 0.00105(19)
Cl 0.0749(8) 0.0467(6) 0.0508(6) -0.0012(5) 0.0039(6) 0.0031(5)
O1 0.0428(16) 0.0431(14) 0.0326(14) -0.0018(11) 0.0103(12) 0.0000(11)
O2 0.0478(18) 0.0607(17) 0.0440(16) 0.0100(13) 0.0069(13) -0.0041(14)
O3 0.095(3) 0.087(3) 0.154(4) -0.018(3) -0.037(3) 0.026(2)
O4 0.140(4) 0.117(3) 0.055(2) -0.009(2) -0.004(2) -0.016(3)
O5 0.113(3) 0.0446(18) 0.101(3) -0.0033(19) 0.017(2) -0.0056(19)
O6 0.121(4) 0.073(2) 0.123(4) 0.001(2) 0.045(3) -0.009(2)
N1 0.0347(17) 0.0327(15) 0.0346(16) -0.0025(13) 0.0047(13) 0.0011(13)
N2 0.0409(18) 0.0305(15) 0.0400(17) -0.0008(13) 0.0153(14) -0.0015(13)
N3 0.0357(18) 0.0352(16) 0.0370(17) -0.0012(14) 0.0088(14) -0.0002(13)
N4 0.056(2) 0.034(2) 0.042(2) 0.0010(17) 0.0177(16) -0.0034(17)
N5 0.054(2) 0.0355(19) 0.038(2) -0.0048(17) 0.0155(16) -0.0009(16)
C1 0.046(2) 0.039(2) 0.041(2) -0.0041(19) 0.0060(18) 0.0011(17)
C2 0.055(3) 0.045(2) 0.050(3) -0.010(2) 0.004(2) 0.0050(19)
C3 0.072(3) 0.030(2) 0.064(3) -0.006(2) 0.003(2) -0.002(2)
C4 0.064(3) 0.039(2) 0.051(3) 0.005(2) 0.013(2) 0.000(2)
C5 0.039(2) 0.035(2) 0.040(2) -0.0030(17) 0.0051(17) -0.0012(16)
C6 0.037(2) 0.042(2) 0.039(2) -0.0035(17) 0.0107(16) -0.0032(17)
C7 0.033(2) 0.0364(19) 0.042(2) -0.0055(17) 0.0101(16) -0.0013(16)
C8 0.029(2) 0.0378(19) 0.041(2) -0.0023(16) 0.0041(16) -0.0015(15)
C9 0.048(3) 0.044(2) 0.046(3) -0.011(2) 0.017(2) -0.0026(18)
C10 0.062(3) 0.030(2) 0.075(4) -0.013(2) 0.014(3) 0.002(2)
C11 0.065(3) 0.034(2) 0.060(3) 0.003(2) 0.013(2) -0.003(2)
C12 0.052(3) 0.041(2) 0.041(2) 0.0009(19) 0.014(2) -0.0038(18)
C13 0.050(3) 0.0329(19) 0.035(2) -0.0026(16) 0.0088(18) -0.0040(17)
C14 0.063(3) 0.074(4) 0.037(3) -0.001(3) 0.014(2) -0.013(3)
C15 0.164(10) 0.330(16) 0.106(7) -0.033(9) 0.006(7) 0.086(10)
O7 0.066(2) 0.0583(18) 0.0526(18) -0.0067(15) 0.0098(16) 0.0056(16)
O8A 0.32(2) 0.087(7) 0.154(11) 0.002(7) 0.131(13) 0.003(10)
O8B 0.41(3) 0.129(15) 0.172(18) -0.001(11) 0.054(19) -0.006(16)

loop_
_atom_type_symbol
_atom_type_description
_atom_type_scat_dispersion_real
_atom_type_scat_dispersion_imag
_atom_type_scat_source
C C 0.0033 0.0016 'International Tables Vol C Tables 4.2.6.8 and 6.1.1.4'
H H 0.0000 0.0000 'International Tables Vol C Tables 4.2.6.8 and 6.1.1.4'
N N 0.0061 0.0033 'International Tables Vol C Tables 4.2.6.8 and 6.1.1.4'
O O 0.0106 0.0060 'International Tables Vol C Tables 4.2.6.8 and 6.1.1.4'
Cl Cl 0.1484 0.1585 'International Tables Vol C Tables 4.2.6.8 and 6.1.1.4'
Cu Cu 0.3201 1.2651 'International Tables Vol C Tables 4.2.6.8 and 6.1.1.4'

loop_
_geom_angle_atom_site_label_1
_geom_angle_atom_site_label_2
_geom_angle_atom_site_label_3
_geom_angle
_geom_angle_site_symmetry_1
_geom_angle_site_symmetry_3
N5 Cu1 N5 180.00(13) 7_566 .
N5 Cu1 N4 88.75(15) 7_566 7_566
N5 Cu1 N4 91.25(15) . 7_566
N5 Cu1 N4 91.25(15) 7_566 .
N5 Cu1 N4 88.75(15) . .
N4 Cu1 N4 180.00(14) 7_566 .
N5 Cu1 O4 86.30(15) 7_566 .
N5 Cu1 O4 93.70(15) . .
N4 Cu1 O4 77.16(14) 7_566 .
N4 Cu1 O4 102.84(14) . .
N2 Cu2 O1 176.90(12) . .
N2 Cu2 N3 81.71(12) . .
O1 Cu2 N3 100.23(11) . .
N2 Cu2 N1 81.70(11) . .
O1 Cu2 N1 96.73(11) . .
N3 Cu2 N1 161.28(12) . .
O3 Cl O4 112.4(3) . .
O3 Cl O5 112.4(2) . .
O4 Cl O5 110.1(3) . .
O3 Cl O6 107.2(3) . .
O4 Cl O6 105.7(3) . .
O5 Cl O6 108.7(2) . .
C13 O1 Cu2 112.9(2) . .
Cl O4 Cu1 115.5(3) . .
C1 N1 C5 119.0(3) . .
C1 N1 Cu2 127.0(3) . .
C5 N1 Cu2 114.0(2) . .
C6 N2 C7 125.0(3) . .
C6 N2 Cu2 117.7(2) . .
C7 N2 Cu2 117.2(2) . .
C8 N3 C12 118.8(3) . .
C8 N3 Cu2 113.9(2) . .
C12 N3 Cu2 127.3(3) . .
C6 N4 Cu1 128.2(3) . .
C7 N5 Cu1 128.6(3) . .
N1 C1 C2 122.7(4) . .
C3 C2 C1 118.3(4) . .
C2 C3 C4 120.2(4) . .
C5 C4 C3 118.6(4) . .
N1 C5 C4 121.2(3) . .
N1 C5 C6 114.8(3) . .
C4 C5 C6 123.9(3) . .
N4 C6 N2 124.8(3) . .
N4 C6 C5 123.7(3) . .
N2 C6 C5 111.5(3) . .
N5 C7 N2 124.5(3) . .
N5 C7 C8 124.0(3) . .
N2 C7 C8 111.4(3) . .
N3 C8 C9 121.0(3) . .
N3 C8 C7 115.3(3) . .
C9 C8 C7 123.7(3) . .
C10 C9 C8 118.8(4) . .
C11 C10 C9 120.0(4) . .
C12 C11 C10 119.0(4) . .
N3 C12 C11 122.5(4) . .
O2 C13 O1 122.1(3) . .
O2 C13 C14 121.1(4) . .
O1 C13 C14 116.8(4) . .
O8B O8B O8A 137(2) 5_666 .

loop_
_geom_bond_atom_site_label_1
_geom_bond_atom_site_label_2
_geom_bond_distance
_geom_bond_site_symmetry_2
Cu1 N5 1.948(3) 7_566
Cu1 N5 1.948(3) .
Cu1 N4 1.958(3) 7_566
Cu1 N4 1.958(3) .
Cu1 O4 2.777(5) .
Cu2 N2 1.930(3) .
Cu2 O1 1.940(2) .
Cu2 N3 1.989(3) .
Cu2 N1 1.994(3) .
Cl O3 1.382(4) .
Cl O4 1.394(4) .
Cl O5 1.420(3) .
Cl O6 1.467(4) .
O1 C13 1.279(5) .
O2 C13 1.240(5) .
N1 C1 1.337(4) .
N1 C5 1.347(4) .
N2 C6 1.357(4) .
N2 C7 1.359(4) .
N3 C8 1.340(4) .
N3 C12 1.348(5) .
N4 C6 1.279(5) .
N5 C7 1.281(5) .
C1 C2 1.377(6) .
C2 C3 1.361(6) .
C3 C4 1.385(6) .
C4 C5 1.381(5) .
C5 C6 1.504(5) .
C7 C8 1.493(5) .
C8 C9 1.384(5) .
C9 C10 1.375(6) .
C10 C11 1.356(6) .
C11 C12 1.354(6) .
C13 C14 1.497(6) .
C15 O7 1.385(11) .
O8A O8B 1.453(19) .
O8B O8B 1.24(3) 5_666
